data_7247796
loop_
_publ_author_name
'Yang, Yuan-Yu'
'Xue, Jian-Hua'
'Yang, Dong-Dong'
'Zhang, Li-Yang'
'Ma, Qi'
'Zhao, Xuan'

_publ_section_title
;
 Effects of solvents and metal ions on the synthesis, structural diversity
 and magnetic properties of the
 5&#x2032;-nitro-[1,1&#x2032;:3&#x2032;,1&#x2032;&#x2032;-terphenyl]-3,3&#x2032;&#x2032;,5,5&#x2032;&#x2032;-tetracarboxylic
 acid ligand and a highly sensitive sensor for Fe3+
;
_journal_issue 2
_journal_name_full CrystEngComm
_journal_page_first 170
_journal_page_last 179
_journal_paper_doi 10.1039/D3CE01076G
_journal_volume 26
_journal_year 2024
_chemical_formula_sum 'C54 H36 Co4 N4 O25'
_chemical_formula_weight 1376.59
_space_group_crystal_system triclinic
_space_group_IT_number 2
_space_group_name_Hall '-P 1'
_space_group_name_H-M_alt 'P -1'
_atom_sites_solution_hydrogens mixed
_audit_creation_method SHELXL-2014/7
_audit_update_record
;
2020-07-25 deposited with the CCDC.	2023-11-27 downloaded from the CCDC.
;
_cell_angle_alpha 107.389(3)
_cell_angle_beta 91.634(3)
_cell_angle_gamma 107.736(3)
_cell_formula_units_Z 1
_cell_length_a 9.3660(7)
_cell_length_b 10.5136(8)
_cell_length_c 15.0815(12)
_cell_measurement_reflns_used 9930
_cell_measurement_temperature 298(2)
_cell_measurement_theta_max 31.45
_cell_measurement_theta_min 2.97
_cell_volume 1338.12(18)
_computing_cell_refinement 'Bruker SAINT'
_computing_data_collection 'Bruker APEX2'
_computing_data_reduction 'Bruker SAINT'
_computing_molecular_graphics 'Bruker SHELXTL'
_computing_publication_material 'Bruker SHELXTL'
_computing_structure_refinement 'SHELXL-2014 (Sheldrick 2014)'
_computing_structure_solution 'SHELXS-97 (Sheldrick 2008)'
_diffrn_ambient_temperature 298(2)
_diffrn_measured_fraction_theta_full 0.997
_diffrn_measured_fraction_theta_max 0.991
_diffrn_measurement_device_type 'Bruker APEX-II CCD'
_diffrn_measurement_method '\f and \w scans'
_diffrn_radiation_type MoK\a
_diffrn_radiation_wavelength 0.71073
_diffrn_reflns_av_R_equivalents 0.0374
_diffrn_reflns_av_unetI/netI 0.0530
_diffrn_reflns_Laue_measured_fraction_full 0.997
_diffrn_reflns_Laue_measured_fraction_max 0.991
_diffrn_reflns_limit_h_max 13
_diffrn_reflns_limit_h_min -11
_diffrn_reflns_limit_k_max 15
_diffrn_reflns_limit_k_min -15
_diffrn_reflns_limit_l_max 21
_diffrn_reflns_limit_l_min -22
_diffrn_reflns_number 30150
_diffrn_reflns_point_group_measured_fraction_full 0.997
_diffrn_reflns_point_group_measured_fraction_max 0.991
_diffrn_reflns_theta_full 25.242
_diffrn_reflns_theta_max 32.050
_diffrn_reflns_theta_min 2.968
_exptl_absorpt_coefficient_mu 1.313
_exptl_absorpt_correction_type multi-scan
_exptl_absorpt_process_details SADABS
_exptl_crystal_colour pink
_exptl_crystal_density_diffrn 1.708
_exptl_crystal_description block
_exptl_crystal_F_000 696
_exptl_crystal_size_max 0.2
_exptl_crystal_size_mid 0.15
_exptl_crystal_size_min 0.15
_exptl_transmission_factor_max 0.7463
_exptl_transmission_factor_min 0.6727
_refine_diff_density_max 2.050
_refine_diff_density_min -2.223
_refine_diff_density_rms 0.162
_refine_ls_extinction_method none
_refine_ls_goodness_of_fit_ref 1.060
_refine_ls_hydrogen_treatment constr
_refine_ls_matrix_type full
_refine_ls_number_parameters 397
_refine_ls_number_reflns 9236
_refine_ls_number_restraints 3
_refine_ls_restrained_S_all 1.059
_refine_ls_R_factor_all 0.1134
_refine_ls_R_factor_gt 0.0662
_refine_ls_shift/su_max 0.001
_refine_ls_shift/su_mean 0.000
_refine_ls_structure_factor_coef Fsqd
_refine_ls_weighting_details 'w=1/[\s^2^(Fo^2^)+(0.1374P)^2^+1.6476P] where P=(Fo^2^+2Fc^2^)/3'
_refine_ls_weighting_scheme calc
_refine_ls_wR_factor_gt 0.2087
_refine_ls_wR_factor_ref 0.2401
_reflns_Friedel_coverage 0.000
_reflns_number_gt 5890
_reflns_number_total 9236
_reflns_threshold_expression 'I > 2\s(I)'
_cod_data_source_file d3ce01076g2.cif
_cod_data_source_block complex1
_cod_depositor_comments 'Adding full bibliography for 7247796--7247799.cif.'
_cod_database_code 7247796
_shelx_shelxl_version_number 2014/7
_shelx_space_group_comment
;
The symmetry employed for this shelxl refinement is uniquely defined
by the following loop, which should always be used as a source of
symmetry information in preference to the above space-group names.
They are only intended as comments.
;

loop_
_space_group_symop_operation_xyz
'x, y, z'
'-x, -y, -z'

loop_
_atom_site_label
_atom_site_type_symbol
_atom_site_fract_x
_atom_site_fract_y
_atom_site_fract_z
_atom_site_U_iso_or_equiv
_atom_site_adp_type
_atom_site_occupancy
_atom_site_site_symmetry_order
_atom_site_calc_flag
_atom_site_refinement_flags_posn
_atom_site_refinement_flags_adp
_atom_site_refinement_flags_occupancy
_atom_site_disorder_assembly
_atom_site_disorder_group
Co1 Co 1.16775(5) 1.41874(4) 0.36385(3) 0.02507(15) Uani 1 1 d . . . . .
Co2 Co 0.02903(7) 1.12708(6) 0.18109(5) 0.0472(2) Uani 1 1 d . . . . .
C1 C 0.0404(5) 0.1486(4) -0.1820(3) 0.0422(10) Uani 1 1 d . . . . .
C2 C 0.0797(4) 0.3055(4) -0.1326(3) 0.0320(8) Uani 1 1 d . . . . .
C3 C 0.0156(4) 0.3833(4) -0.1713(3) 0.0324(8) Uani 1 1 d . . . . .
H3 H -0.0535 0.3388 -0.2257 0.039 Uiso 1 1 calc R U . . .
C4 C 0.0558(4) 0.5280(4) -0.1280(3) 0.0285(7) Uani 1 1 d . . . . .
C5 C -0.0089(4) 0.6138(4) -0.1712(3) 0.0312(7) Uani 1 1 d . . . . .
C6 C 0.1598(4) 0.5944(4) -0.0468(3) 0.0280(7) Uani 1 1 d . . . . .
H6 H 0.1859 0.6914 -0.0186 0.034 Uiso 1 1 calc R U . . .
C7 C 0.2256(4) 0.5183(3) -0.0068(3) 0.0256(6) Uani 1 1 d . . . . .
C8 C 0.1822(4) 0.3720(4) -0.0513(3) 0.0309(7) Uani 1 1 d . . . . .
H8 H 0.2230 0.3184 -0.0257 0.037 Uiso 1 1 calc R U . . .
C9 C 0.3411(4) 0.5890(3) 0.0777(3) 0.0262(7) Uani 1 1 d . . . . .
C10 C 0.4174(4) 0.5142(4) 0.1119(3) 0.0297(7) Uani 1 1 d . . . . .
H10 H 0.3946 0.4176 0.0830 0.036 Uiso 1 1 calc R U . . .
C11 C 0.5263(4) 0.5845(4) 0.1886(3) 0.0276(7) Uani 1 1 d . . . . .
C12 C 0.5681(4) 0.7277(4) 0.2352(3) 0.0286(7) Uani 1 1 d . . . . .
H12 H 0.6436 0.7715 0.2864 0.034 Uiso 1 1 calc R U . . .
C13 C 0.4926(4) 0.8044(3) 0.2027(3) 0.0260(7) Uani 1 1 d . . . . .
C14 C 0.3811(4) 0.7337(3) 0.1255(3) 0.0286(7) Uani 1 1 d . . . . .
H14 H 0.3307 0.7852 0.1047 0.034 Uiso 1 1 calc R U . . .
C15 C 0.5340(4) 0.9589(3) 0.2480(3) 0.0258(7) Uani 1 1 d . . . . .
C16 C 0.4252(4) 1.0258(4) 0.2531(3) 0.0297(7) Uani 1 1 d . . . . .
H16 H 0.3249 0.9718 0.2299 0.036 Uiso 1 1 calc R U . . .
C17 C 0.4630(4) 1.1702(3) 0.2918(3) 0.0250(6) Uani 1 1 d . . . . .
C18 C 0.6119(4) 1.2529(3) 0.3269(2) 0.0237(6) Uani 1 1 d . . . . .
H18 H 0.6371 1.3499 0.3548 0.028 Uiso 1 1 calc R U . . .
C19 C 0.7230(3) 1.1892(3) 0.3198(2) 0.0240(6) Uani 1 1 d . . . . .
C20 C 0.6849(4) 1.0432(3) 0.2820(3) 0.0257(7) Uani 1 1 d . . . . .
H20 H 0.7597 1.0014 0.2793 0.031 Uiso 1 1 calc R U . . .
C21 C 0.8863(4) 1.2773(4) 0.3457(3) 0.0252(6) Uani 1 1 d . . . . .
C22 C 1.4406(4) 1.6803(4) 0.4470(3) 0.0312(7) Uani 1 1 d . . . . .
H22 H 1.4887 1.6146 0.4461 0.037 Uiso 1 1 calc R U . . .
C23 C 1.2261(4) 1.7300(4) 0.4197(3) 0.0379(9) Uani 1 1 d . . . . .
H23 H 1.1230 1.6994 0.3992 0.045 Uiso 1 1 calc R U . . .
C24 C 1.3025(4) 1.8733(4) 0.4513(3) 0.0399(10) Uani 1 1 d . . . . .
H24 H 1.2511 1.9364 0.4519 0.048 Uiso 1 1 calc R U . . .
C25 C 1.4568(4) 1.9230(3) 0.4822(2) 0.0255(6) Uani 1 1 d . . . . .
C26 C 1.5259(4) 1.8222(4) 0.4794(3) 0.0311(8) Uani 1 1 d . . . . .
H26 H 1.6289 1.8500 0.4991 0.037 Uiso 1 1 calc R U . . .
C27 C 0.3420(4) 1.2347(4) 0.2867(3) 0.0308(8) Uani 1 1 d . . . . .
N1 N 0.6077(4) 0.5036(4) 0.2222(3) 0.0361(7) Uani 1 1 d . . . . .
N2 N 1.2913(3) 1.6332(3) 0.4169(2) 0.0266(6) Uani 1 1 d . . . . .
O1 O 0.0730(4) 0.0769(3) -0.1347(3) 0.0502(8) Uani 1 1 d . . . . .
O2 O -0.0207(6) 0.0981(4) -0.2642(3) 0.0765(14) Uani 1 1 d . . . . .
O3 O -0.1105(3) 0.5514(3) -0.2386(2) 0.0388(6) Uani 1 1 d . . . . .
O4 O 0.0476(4) 0.7469(3) -0.1351(2) 0.0470(8) Uani 1 1 d . . . . .
O5 O 0.5844(5) 0.3809(3) 0.1749(3) 0.0508(8) Uani 1 1 d . . . . .
O6 O 0.6948(4) 0.5647(4) 0.2950(3) 0.0565(10) Uani 1 1 d . . . . .
O7 O 0.2360(3) 1.1639(4) 0.2202(3) 0.0548(10) Uani 1 1 d . . . . .
O8 O 0.3514(3) 1.3510(3) 0.3444(2) 0.0366(6) Uani 1 1 d . . . . .
O9 O 0.9865(3) 1.2183(3) 0.3194(2) 0.0317(6) Uani 1 1 d . . . . .
O10 O 0.9279(3) 1.4065(3) 0.3882(2) 0.0332(6) Uani 1 1 d . . . . .
O11 O 1.1886(4) 1.4000(3) 0.5003(2) 0.0404(7) Uani 1 1 d D . . . .
H11B H 1.1507 1.4320 0.5464 0.061 Uiso 1 1 d DR U . . .
H11A H 1.2757 1.4536 0.5069 0.061 Uiso 1 1 d DR U . . .
O13 O 0.9147(7) 0.9097(6) 0.5481(4) 0.0938(16) Uani 1 1 d . . . . .
H13A H 0.9062 0.9293 0.6042 0.141 Uiso 1 1 d R U . . .
H13B H 0.8508 0.8325 0.5213 0.141 Uiso 1 1 d R U . . .
O12 O 0.1425(10) 1.1118(10) 0.0497(5) 0.063(2) Uani 0.5 1 d . . P . .
H12A H 0.1462 1.1108 -0.0048 0.095 Uiso 0.5 1 d R U P . .
H12B H 0.2279 1.1234 0.0724 0.095 Uiso 0.5 1 d R U P . .

loop_
_atom_site_aniso_label
_atom_site_aniso_U_11
_atom_site_aniso_U_22
_atom_site_aniso_U_33
_atom_site_aniso_U_23
_atom_site_aniso_U_13
_atom_site_aniso_U_12
Co1 0.0171(2) 0.0136(2) 0.0371(3) -0.00036(17) -0.00288(17) 0.00358(15)
Co2 0.0356(3) 0.0206(3) 0.0731(5) -0.0013(3) -0.0216(3) 0.0105(2)
C1 0.037(2) 0.0185(16) 0.057(3) -0.0033(17) -0.0016(19) 0.0055(15)
C2 0.0295(17) 0.0170(14) 0.042(2) 0.0008(14) 0.0008(15) 0.0053(13)
C3 0.0293(17) 0.0234(16) 0.0345(18) -0.0008(14) -0.0020(14) 0.0049(13)
C4 0.0292(16) 0.0207(15) 0.0324(17) 0.0030(13) 0.0027(14) 0.0092(13)
C5 0.0325(18) 0.0281(17) 0.0322(18) 0.0066(14) 0.0030(15) 0.0120(15)
C6 0.0316(17) 0.0159(13) 0.0301(17) 0.0007(12) -0.0024(14) 0.0059(12)
C7 0.0236(14) 0.0168(14) 0.0305(16) 0.0015(12) -0.0003(13) 0.0049(12)
C8 0.0288(17) 0.0177(14) 0.041(2) 0.0033(14) -0.0010(15) 0.0064(13)
C9 0.0238(14) 0.0171(14) 0.0332(17) 0.0034(12) 0.0002(13) 0.0054(12)
C10 0.0338(17) 0.0160(14) 0.0368(19) 0.0058(13) 0.0023(15) 0.0076(13)
C11 0.0274(16) 0.0234(15) 0.0358(18) 0.0123(14) 0.0037(14) 0.0111(13)
C12 0.0257(15) 0.0231(15) 0.0345(18) 0.0076(14) -0.0009(14) 0.0066(13)
C13 0.0210(14) 0.0162(13) 0.0373(18) 0.0044(13) 0.0001(13) 0.0058(11)
C14 0.0253(15) 0.0158(14) 0.0395(19) 0.0018(13) -0.0046(14) 0.0070(12)
C15 0.0187(13) 0.0165(13) 0.0358(18) 0.0013(12) -0.0031(12) 0.0043(11)
C16 0.0170(13) 0.0202(15) 0.044(2) 0.0022(14) -0.0024(13) 0.0042(12)
C17 0.0171(13) 0.0209(14) 0.0337(17) 0.0026(13) 0.0007(12) 0.0080(11)
C18 0.0196(13) 0.0170(13) 0.0324(17) 0.0038(12) 0.0016(12) 0.0071(11)
C19 0.0167(13) 0.0181(14) 0.0318(16) 0.0027(12) -0.0010(12) 0.0040(11)
C20 0.0189(13) 0.0181(14) 0.0362(18) 0.0030(13) -0.0012(12) 0.0069(11)
C21 0.0174(13) 0.0207(14) 0.0337(17) 0.0059(13) -0.0027(12) 0.0044(11)
C22 0.0261(16) 0.0157(14) 0.045(2) 0.0033(14) -0.0019(15) 0.0036(12)
C23 0.0231(16) 0.0185(15) 0.061(3) 0.0039(16) -0.0106(16) 0.0014(13)
C24 0.0271(17) 0.0171(15) 0.066(3) 0.0044(17) -0.0103(18) 0.0035(13)
C25 0.0258(15) 0.0143(13) 0.0274(16) 0.0014(12) -0.0015(13) 0.0000(12)
C26 0.0219(15) 0.0177(14) 0.045(2) 0.0029(14) -0.0034(14) 0.0015(12)
C27 0.0169(13) 0.0244(16) 0.045(2) 0.0037(15) 0.0018(14) 0.0068(12)
N1 0.0397(18) 0.0294(16) 0.0451(19) 0.0174(14) 0.0036(15) 0.0147(14)
N2 0.0233(13) 0.0140(11) 0.0345(15) 0.0028(11) -0.0028(11) 0.0005(10)
O1 0.0517(19) 0.0186(13) 0.067(2) -0.0016(13) -0.0075(16) 0.0095(13)
O2 0.104(4) 0.0343(18) 0.062(2) -0.0168(17) -0.029(2) 0.018(2)
O3 0.0329(14) 0.0344(15) 0.0441(16) 0.0131(13) -0.0074(12) 0.0048(12)
O4 0.060(2) 0.0273(14) 0.0455(17) 0.0013(12) -0.0154(15) 0.0153(14)
O5 0.074(2) 0.0345(16) 0.057(2) 0.0201(15) 0.0088(18) 0.0310(17)
O6 0.057(2) 0.0451(19) 0.067(2) 0.0226(17) -0.0202(18) 0.0144(17)
O7 0.0279(14) 0.0482(19) 0.069(2) -0.0139(16) -0.0134(14) 0.0190(14)
O8 0.0244(12) 0.0257(12) 0.0527(17) -0.0019(12) -0.0036(11) 0.0135(10)
O9 0.0178(10) 0.0207(11) 0.0493(16) 0.0027(11) -0.0010(10) 0.0051(9)
O10 0.0220(11) 0.0194(11) 0.0471(16) -0.0016(11) -0.0027(11) 0.0040(9)
O11 0.0432(16) 0.0359(15) 0.0391(15) 0.0066(12) -0.0016(13) 0.0148(13)
O13 0.093(4) 0.095(4) 0.105(4) 0.050(3) 0.000(3) 0.032(3)
O12 0.072(5) 0.101(7) 0.043(4) 0.033(4) 0.020(4) 0.054(5)

loop_
_atom_type_symbol
_atom_type_description
_atom_type_scat_dispersion_real
_atom_type_scat_dispersion_imag
_atom_type_scat_source
C C 0.0033 0.0016 'International Tables Vol C Tables 4.2.6.8 and 6.1.1.4'
H H 0.0000 0.0000 'International Tables Vol C Tables 4.2.6.8 and 6.1.1.4'
N N 0.0061 0.0033 'International Tables Vol C Tables 4.2.6.8 and 6.1.1.4'
O O 0.0106 0.0060 'International Tables Vol C Tables 4.2.6.8 and 6.1.1.4'
Co Co 0.3494 0.9721 'International Tables Vol C Tables 4.2.6.8 and 6.1.1.4'

loop_
_geom_angle_atom_site_label_1
_geom_angle_atom_site_label_2
_geom_angle_atom_site_label_3
_geom_angle
_geom_angle_site_symmetry_1
_geom_angle_site_symmetry_3
_geom_angle_publ_flag
O8 Co1 N2 95.94(12) 1_655 . ?
O8 Co1 O3 105.73(13) 1_655 2_675 ?
N2 Co1 O3 88.61(12) . 2_675 ?
O8 Co1 O11 85.56(13) 1_655 . ?
N2 Co1 O11 90.60(12) . . ?
O3 Co1 O11 168.71(13) 2_675 . ?
O8 Co1 O9 100.32(10) 1_655 . ?
N2 Co1 O9 163.65(11) . . ?
O3 Co1 O9 88.67(11) 2_675 . ?
O11 Co1 O9 88.93(12) . . ?
O8 Co1 O10 157.31(11) 1_655 . ?
N2 Co1 O10 104.59(11) . . ?
O3 Co1 O10 84.62(12) 2_675 . ?
O11 Co1 O10 84.69(12) . . ?
O9 Co1 O10 59.10(9) . . ?
O7 Co2 O1 108.91(15) . 2_565 ?
O7 Co2 O4 124.15(17) . 2_575 ?
O1 Co2 O4 120.64(15) 2_565 2_575 ?
O7 Co2 O9 92.97(13) . 1_455 ?
O1 Co2 O9 111.61(14) 2_565 1_455 ?
O4 Co2 O9 91.56(13) 2_575 1_455 ?
O7 Co2 O12 74.5(2) . . ?
O1 Co2 O12 89.7(3) 2_565 . ?
O4 Co2 O12 81.3(2) 2_575 . ?
O9 Co2 O12 158.1(3) 1_455 . ?
O2 C1 O1 124.2(4) . . ?
O2 C1 C2 119.1(4) . . ?
O1 C1 C2 116.7(4) . . ?
C3 C2 C8 120.3(3) . . ?
C3 C2 C1 119.2(4) . . ?
C8 C2 C1 120.5(4) . . ?
C2 C3 C4 119.3(4) . . ?
C3 C4 C6 120.2(3) . . ?
C3 C4 C5 119.7(3) . . ?
C6 C4 C5 120.1(3) . . ?
O3 C5 O4 125.0(4) . . ?
O3 C5 C4 118.8(3) . . ?
O4 C5 C4 116.2(3) . . ?
C4 C6 C7 121.5(3) . . ?
C6 C7 C8 117.3(3) . . ?
C6 C7 C9 121.8(3) . . ?
C8 C7 C9 120.8(3) . . ?
C2 C8 C7 121.5(3) . . ?
C10 C9 C14 116.8(3) . . ?
C10 C9 C7 121.5(3) . . ?
C14 C9 C7 121.7(3) . . ?
C11 C10 C9 119.5(3) . . ?
C10 C11 C12 124.0(3) . . ?
C10 C11 N1 118.5(3) . . ?
C12 C11 N1 117.5(3) . . ?
C11 C12 C13 117.5(3) . . ?
C14 C13 C12 118.9(3) . . ?
C14 C13 C15 120.7(3) . . ?
C12 C13 C15 120.4(3) . . ?
C13 C14 C9 123.3(3) . . ?
C16 C15 C20 118.1(3) . . ?
C16 C15 C13 120.8(3) . . ?
C20 C15 C13 121.0(3) . . ?
C17 C16 C15 121.5(3) . . ?
C16 C17 C18 120.2(3) . . ?
C16 C17 C27 118.0(3) . . ?
C18 C17 C27 121.5(3) . . ?
C17 C18 C19 119.4(3) . . ?
C18 C19 C20 120.5(3) . . ?
C18 C19 C21 120.3(3) . . ?
C20 C19 C21 119.0(3) . . ?
C19 C20 C15 120.3(3) . . ?
O10 C21 O9 119.1(3) . . ?
O10 C21 C19 122.3(3) . . ?
O9 C21 C19 118.6(3) . . ?
N2 C22 C26 123.0(3) . . ?
N2 C23 C24 123.7(4) . . ?
C23 C24 C25 119.8(4) . . ?
C26 C25 C24 116.8(3) . . ?
C26 C25 C25 121.8(4) . 2_896 ?
C24 C25 C25 121.4(4) . 2_896 ?
C22 C26 C25 119.7(3) . . ?
O8 C27 O7 124.6(3) . . ?
O8 C27 C17 120.5(3) . . ?
O7 C27 C17 114.9(3) . . ?
O5 N1 O6 124.5(4) . . ?
O5 N1 C11 117.8(4) . . ?
O6 N1 C11 117.7(3) . . ?
C23 N2 C22 116.9(3) . . ?
C23 N2 Co1 120.9(2) . . ?
C22 N2 Co1 122.1(2) . . ?
C1 O1 Co2 117.1(3) . 2_565 ?
C5 O3 Co1 136.2(3) . 2_675 ?
C5 O4 Co2 121.0(3) . 2_575 ?
C27 O7 Co2 143.7(3) . . ?
C27 O8 Co1 121.8(2) . 1_455 ?
C21 O9 Co2 128.7(2) . 1_655 ?
C21 O9 Co1 92.3(2) . . ?
Co2 O9 Co1 101.34(11) 1_655 . ?
C21 O10 Co1 89.1(2) . . ?

loop_
_geom_bond_atom_site_label_1
_geom_bond_atom_site_label_2
_geom_bond_distance
_geom_bond_site_symmetry_2
_geom_bond_publ_flag
Co1 O8 2.050(3) 1_655 ?
Co1 N2 2.084(3) . ?
Co1 O3 2.086(3) 2_675 ?
Co1 O11 2.134(3) . ?
Co1 O9 2.165(3) . ?
Co1 O10 2.258(3) . ?
Co2 O7 1.896(3) . ?
Co2 O1 1.954(3) 2_565 ?
Co2 O4 1.963(3) 2_575 ?
Co2 O9 2.124(3) 1_455 ?
Co2 O12 2.262(7) . ?
C1 O2 1.236(6) . ?
C1 O1 1.273(6) . ?
C1 C2 1.514(5) . ?
C2 C3 1.391(6) . ?
C2 C8 1.387(5) . ?
C3 C4 1.387(5) . ?
C4 C6 1.394(5) . ?
C4 C5 1.506(5) . ?
C5 O3 1.239(5) . ?
C5 O4 1.270(5) . ?
C6 C7 1.397(5) . ?
C7 C8 1.403(5) . ?
C7 C9 1.487(5) . ?
C9 C10 1.400(5) . ?
C9 C14 1.399(5) . ?
C10 C11 1.373(5) . ?
C11 C12 1.381(5) . ?
C11 N1 1.481(5) . ?
C12 C13 1.399(5) . ?
C13 C14 1.392(5) . ?
C13 C15 1.481(4) . ?
C15 C16 1.396(5) . ?
C15 C20 1.403(4) . ?
C16 C17 1.379(5) . ?
C17 C18 1.388(4) . ?
C17 C27 1.498(5) . ?
C18 C19 1.389(4) . ?
C19 C20 1.393(4) . ?
C19 C21 1.495(4) . ?
C21 O10 1.246(4) . ?
C21 O9 1.285(4) . ?
C22 N2 1.347(5) . ?
C22 C26 1.385(5) . ?
C23 N2 1.329(5) . ?
C23 C24 1.380(5) . ?
C24 C25 1.391(5) . ?
C25 C26 1.391(5) . ?
C25 C25 1.491(6) 2_896 ?
C27 O8 1.246(4) . ?
C27 O7 1.262(5) . ?
N1 O5 1.221(5) . ?
N1 O6 1.221(5) . ?
O1 Co2 1.954(3) 2_565 ?
O3 Co1 2.086(3) 2_675 ?
O4 Co2 1.963(3) 2_575 ?
O8 Co1 2.050(3) 1_455 ?
O9 Co2 2.124(3) 1_655 ?
